data_1525609
loop_
_publ_author_name
'Barinova, A.V.'
'Rastsvetaeva, R.K.'
'Nekrasov, Yu.V.'
'Pushcharovskii, D.Yu.'

_publ_section_title
;
 Crystal structure of Li2 Mo O4
;
_journal_name_full 'Doklady Akad. Nauk'
_journal_page_first 343
_journal_page_last 346
_journal_volume 376
_journal_year 2001
_chemical_formula_sum 'Li2 Mo O4'
_chemical_name_systematic 'Li2 (Mo O4)'
_space_group_IT_number 145
_symmetry_space_group_name_Hall 'P 32'
_symmetry_space_group_name_H-M 'P 32'
_cell_angle_alpha 90
_cell_angle_beta 90
_cell_angle_gamma 120
_cell_formula_units_Z 18
_cell_length_a 14.362
_cell_length_b 14.362
_cell_length_c 9.604
_cell_volume 1715.587
_citation_journal_id_ASTM DAKNEQ
_cod_data_source_file Barinova_DAKNEQ_2001_987.cif
_cod_data_source_block Li2Mo1O4
_cod_original_formula_sum 'Li2 Mo1 O4'
_cod_database_code 1525609

loop_
_symmetry_equiv_pos_as_xyz
x,y,z
-y,x-y,z+2/3
-x+y,-x,z+1/3

loop_
_atom_site_label
_atom_site_type_symbol
_atom_site_fract_x
_atom_site_fract_y
_atom_site_fract_z
_atom_site_occupancy
_atom_site_U_iso_or_equiv
O20 O-2 0.2038 0.419 0.1131 1 0.0
O8 O-2 0.7903 0.9163 0.2827 1 0.0
O11 O-2 0.7964 0.5472 0.2478 1 0.0
Li12 Li+1 0.873 0.1916 0.267 1 0.0
O10 O-2 0.1244 0.5765 0.2524 1 0.0
Li10 Li+1 0.973 0.4479 0.2623 1 0.0
O2 O-2 0.3266 0.6655 0.1032 1 0.0
O17 O-2 0.21 0.7738 0.1011 1 0.0
Li2 Li+1 0.4529 0.8085 0.0993 1 0.0
O23 O-2 0.54 0.0858 0.0834 1 0.0
O15 O-2 0.654 0.6562 0.2643 1 0.0
Li7 Li+1 0.6422 0.8025 0.2852 1 0.0
O19 O-2 0.8974 0.4547 0.0975 1 0.0
Li8 Li+1 0.2212 0.8531 0.2902 1 0.0
Mo4 Mo+6 0.5472 0.5252 0.2668 1 0.0
O5 O-2 0.4255 0.5356 0.269 1 0.0
Mo3 Mo+6 0.7884 0.4726 0.0989 1 0.0
O3 O-2 0.0048 0.9975 0.0983 1 0.0
O4 O-2 0.1143 0.2178 0.266 1 0.0
O6 O-2 0.7544 0.214 0.2805 1 0.0
Li3 Li+1 0.1157 0.1464 0.0945 1 0.0
O24 O-2 0.8836 0.1247 0.0879 1 0.0
O1 O-2 0.6724 0.3375 0.0952 1 0.0
Li1 Li+1 0.3608 0.548 0.1031 1 0.0
Li4 Li+1 0.5244 0.3147 0.1057 1 0.0
O21 O-2 0.5769 0.7814 0.0837 1 0.0
Mo5 Mo+6 0.3175 0.1203 0.2669 1 0.0
O7 O-2 0.4406 0.2393 0.267 1 0.0
Mo6 Mo+6 0.1334 0.3524 0.2659 1 0.0
O14 O-2 0.3269 0.0021 0.2698 1 0.0
Mo1 Mo+6 0.1969 0.6456 0.0993 1 0.0
O12 O-2 0.0923 0.8851 0.2534 1 0.0
O18 O-2 0.2421 0.1168 0.1165 1 0.0
O13 O-2 0.0063 0.3378 0.2699 1 0.0
Li5 Li+1 0.8523 0.9714 0.0961 1 0.0
Mo2 Mo+6 0.0198 0.8811 0.0983 1 0.0
Li6 Li+1 0.6794 0.2148 0.0973 1 0.0
O22 O-2 0.5491 0.4624 0.111 1 0.0
O9 O-2 0.4533 0.8737 0.2761 1 0.0
O16 O-2 0.8869 0.7708 0.1001 1 0.0
Li9 Li+1 0.4725 0.022 0.2739 1 0.0
Li11 Li+1 0.8201 0.6793 0.2629 1 0.0
